data_2234964
loop_
_publ_author_name
'Yao, Lin-Shan'
'We, Bo'
'Gao, Jin-Sheng'

_publ_section_title
;
 2-Methylsulfonyl-4-(trifluoromethyl)benzoic acid
;
_journal_coeditor_code CV5300
_journal_issue 6
_journal_name_full 'Acta Crystallographica Section E'
_journal_page_first o1856
_journal_paper_doi 10.1107/S160053681202243X
_journal_volume 68
_journal_year 2012
_chemical_formula_iupac 'C9 H7 F3 O4 S'
_chemical_formula_moiety 'C9 H7 F3 O4 S'
_chemical_formula_sum 'C9 H7 F3 O4 S'
_chemical_formula_weight 268.21
_chemical_name_systematic
;
2-Methylsulfonyl-4-(trifluoromethyl)benzoic acid
;
_space_group_IT_number 14
_symmetry_cell_setting monoclinic
_symmetry_space_group_name_Hall '-P 2ybc'
_symmetry_space_group_name_H-M 'P 1 21/c 1'
_atom_sites_solution_hydrogens geom
_atom_sites_solution_primary direct
_atom_sites_solution_secondary difmap
_audit_creation_method SHELXL-97
_cell_angle_alpha 90.00
_cell_angle_beta 95.41(3)
_cell_angle_gamma 90.00
_cell_formula_units_Z 4
_cell_length_a 5.0804(10)
_cell_length_b 17.345(4)
_cell_length_c 11.576(2)
_cell_measurement_reflns_used 8167
_cell_measurement_temperature 293(2)
_cell_measurement_theta_max 27.53
_cell_measurement_theta_min 3.03
_cell_volume 1015.5(4)
_computing_cell_refinement 'RAPID-AUTO (Rigaku, 1998)'
_computing_data_collection 'RAPID-AUTO (Rigaku, 1998)'
_computing_data_reduction 'CrystalClear (Rigaku/MSC, 2002)'
_computing_molecular_graphics 'SHELXTL (Sheldrick, 2008)'
_computing_publication_material 'SHELXL97 (Sheldrick, 2008)'
_computing_structure_refinement 'SHELXL97 (Sheldrick, 2008)'
_computing_structure_solution 'SHELXS97 (Sheldrick, 2008)'
_diffrn_ambient_temperature 293(2)
_diffrn_measured_fraction_theta_full 0.965
_diffrn_measured_fraction_theta_max 0.965
_diffrn_measurement_device_type 'Rigaku R-AXIS RAPID'
_diffrn_measurement_method '\w scan'
_diffrn_radiation_monochromator graphite
_diffrn_radiation_source 'fine-focus sealed tube'
_diffrn_radiation_type MoK\a
_diffrn_radiation_wavelength 0.71073
_diffrn_reflns_av_R_equivalents 0.0287
_diffrn_reflns_av_sigmaI/netI 0.0261
_diffrn_reflns_limit_h_max 6
_diffrn_reflns_limit_h_min -6
_diffrn_reflns_limit_k_max 22
_diffrn_reflns_limit_k_min -22
_diffrn_reflns_limit_l_max 14
_diffrn_reflns_limit_l_min -14
_diffrn_reflns_number 9132
_diffrn_reflns_theta_full 27.48
_diffrn_reflns_theta_max 27.48
_diffrn_reflns_theta_min 3.54
_diffrn_standards_decay_% 0
_diffrn_standards_interval_count 0
_diffrn_standards_interval_time 0
_diffrn_standards_number 0
_exptl_absorpt_coefficient_mu 0.364
_exptl_absorpt_correction_T_max 0.9258
_exptl_absorpt_correction_T_min 0.8710
_exptl_absorpt_correction_type multi-scan
_exptl_absorpt_process_details '(ABSCOR; Higashi, 1995)'
_exptl_crystal_colour colorless
_exptl_crystal_density_diffrn 1.754
_exptl_crystal_density_method 'not measured'
_exptl_crystal_description block
_exptl_crystal_F_000 544
_exptl_crystal_size_max 0.39
_exptl_crystal_size_mid 0.32
_exptl_crystal_size_min 0.22
_refine_diff_density_max 0.390
_refine_diff_density_min -0.378
_refine_ls_extinction_method none
_refine_ls_goodness_of_fit_ref 1.105
_refine_ls_hydrogen_treatment mixed
_refine_ls_matrix_type full
_refine_ls_number_parameters 158
_refine_ls_number_reflns 2250
_refine_ls_number_restraints 1
_refine_ls_restrained_S_all 1.105
_refine_ls_R_factor_all 0.0517
_refine_ls_R_factor_gt 0.0440
_refine_ls_shift/su_max 0.001
_refine_ls_shift/su_mean 0.000
_refine_ls_structure_factor_coef Fsqd
_refine_ls_weighting_details 'calc w=1/[\s^2^(Fo^2^)+(0.0555P)^2^+0.7827P] where P=(Fo^2^+2Fc^2^)/3'
_refine_ls_weighting_scheme calc
_refine_ls_wR_factor_gt 0.1171
_refine_ls_wR_factor_ref 0.1230
_reflns_number_gt 1879
_reflns_number_total 2250
_reflns_threshold_expression I>2sigma(I)
_cod_data_source_file cv5300.cif
_cod_data_source_block I
_cod_original_cell_volume 1015.6(4)
_cod_original_sg_symbol_H-M 'P 21/c'
_cod_database_code 2234964
_cod_database_fobs_code 2234964

loop_
_symmetry_equiv_pos_as_xyz
'x, y, z'
'-x, y+1/2, -z+1/2'
'-x, -y, -z'
'x, -y-1/2, z-1/2'

loop_
_atom_site_type_symbol
_atom_site_label
_atom_site_fract_x
_atom_site_fract_y
_atom_site_fract_z
_atom_site_U_iso_or_equiv
_atom_site_adp_type
_atom_site_calc_flag
_atom_site_refinement_flags
_atom_site_occupancy
_atom_site_symmetry_multiplicity
C C1 0.2822(5) 0.85011(13) 0.09229(19) 0.0319(5) Uani d . 1 1
C C2 0.4291(5) 0.80387(12) 0.17524(19) 0.0284(5) Uani d . 1 1
C C3 0.6265(5) 0.83602(13) 0.25122(19) 0.0304(5) Uani d . 1 1
H H3 0.7242 0.8051 0.3051 0.037 Uiso calc R 1 1
C C4 0.6780(5) 0.91494(13) 0.2467(2) 0.0337(5) Uani d . 1 1
C C5 0.5314(5) 0.96140(14) 0.1677(2) 0.0392(6) Uani d . 1 1
H H5 0.5636 1.0141 0.1658 0.047 Uiso calc R 1 1
C C6 0.3360(5) 0.92880(14) 0.0911(2) 0.0396(6) Uani d . 1 1
H H6 0.2386 0.9602 0.0378 0.048 Uiso calc R 1 1
C C7 0.0778(5) 0.81875(14) 0.0022(2) 0.0353(5) Uani d . 1 1
C C8 0.8793(5) 0.94984(14) 0.3342(2) 0.0389(6) Uani d . 1 1
C C9 0.4951(5) 0.65356(15) 0.0879(2) 0.0436(6) Uani d . 1 1
H H9A 0.4715 0.5992 0.0984 0.065 Uiso calc R 1 1
H H9B 0.6803 0.6649 0.0889 0.065 Uiso calc R 1 1
H H9C 0.4062 0.6691 0.0147 0.065 Uiso calc R 1 1
F F1 1.0869(4) 0.90478(10) 0.35927(19) 0.0655(5) Uani d . 1 1
F F2 0.7743(4) 0.96498(13) 0.43239(16) 0.0743(6) Uani d . 1 1
F F3 0.9734(4) 1.01622(10) 0.29917(18) 0.0648(5) Uani d . 1 1
O O1 0.0598(4) 0.75293(11) -0.02770(17) 0.0511(5) Uani d . 1 1
O O2 -0.0822(4) 0.87346(13) -0.0433(2) 0.0594(6) Uani d D 1 1
H H2 -0.187(6) 0.853(2) -0.092(3) 0.089 Uiso d D 1 1
O O3 0.0826(3) 0.69334(11) 0.19817(16) 0.0409(4) Uani d . 1 1
O O4 0.5177(4) 0.68310(10) 0.30716(16) 0.0420(4) Uani d . 1 1
S S1 0.36264(11) 0.70384(3) 0.20026(5) 0.02965(18) Uani d . 1 1

loop_
_atom_site_aniso_label
_atom_site_aniso_U_11
_atom_site_aniso_U_22
_atom_site_aniso_U_33
_atom_site_aniso_U_12
_atom_site_aniso_U_13
_atom_site_aniso_U_23
C1 0.0313(12) 0.0354(12) 0.0275(10) -0.0014(9) -0.0052(9) -0.0003(9)
C2 0.0292(11) 0.0281(10) 0.0270(10) -0.0019(8) -0.0027(9) -0.0010(8)
C3 0.0292(11) 0.0307(11) 0.0298(10) -0.0012(9) -0.0056(9) -0.0011(9)
C4 0.0343(13) 0.0323(11) 0.0340(11) -0.0041(9) 0.0002(10) -0.0039(9)
C5 0.0465(15) 0.0295(11) 0.0402(13) -0.0049(10) -0.0025(11) 0.0017(9)
C6 0.0461(15) 0.0348(12) 0.0358(12) -0.0008(10) -0.0079(11) 0.0054(10)
C7 0.0363(13) 0.0409(13) 0.0264(11) -0.0014(10) -0.0080(10) 0.0021(9)
C8 0.0381(14) 0.0344(12) 0.0426(13) -0.0063(10) -0.0053(11) -0.0041(10)
C9 0.0411(14) 0.0387(13) 0.0500(15) 0.0002(11) -0.0014(12) -0.0120(11)
F1 0.0520(11) 0.0479(10) 0.0892(14) 0.0019(8) -0.0329(10) -0.0072(9)
F2 0.0700(14) 0.1067(17) 0.0459(10) -0.0298(12) 0.0039(9) -0.0328(10)
F3 0.0673(12) 0.0446(9) 0.0773(12) -0.0257(8) -0.0208(10) 0.0066(9)
O1 0.0628(14) 0.0392(10) 0.0453(10) -0.0044(9) -0.0255(10) -0.0005(8)
O2 0.0596(14) 0.0481(12) 0.0622(13) 0.0101(10) -0.0377(11) -0.0121(10)
O3 0.0279(9) 0.0490(10) 0.0441(10) -0.0075(7) -0.0047(8) 0.0036(8)
O4 0.0404(10) 0.0411(10) 0.0410(10) -0.0038(7) -0.0135(8) 0.0091(7)
S1 0.0264(3) 0.0294(3) 0.0313(3) -0.0036(2) -0.0070(2) 0.0017(2)

loop_
_atom_type_symbol
_atom_type_description
_atom_type_scat_dispersion_real
_atom_type_scat_dispersion_imag
_atom_type_scat_source
C C 0.0033 0.0016 'International Tables Vol C Tables 4.2.6.8 and 6.1.1.4'
H H 0.0000 0.0000 'International Tables Vol C Tables 4.2.6.8 and 6.1.1.4'
O O 0.0106 0.0060 'International Tables Vol C Tables 4.2.6.8 and 6.1.1.4'
F F 0.0171 0.0103 'International Tables Vol C Tables 4.2.6.8 and 6.1.1.4'
S S 0.1246 0.1234 'International Tables Vol C Tables 4.2.6.8 and 6.1.1.4'

loop_
_geom_angle_atom_site_label_1
_geom_angle_atom_site_label_2
_geom_angle_atom_site_label_3
_geom_angle
C6 C1 C2 118.2(2)
C6 C1 C7 118.1(2)
C2 C1 C7 123.6(2)
C3 C2 C1 120.5(2)
C3 C2 S1 114.94(17)
C1 C2 S1 124.32(17)
C2 C3 C4 119.8(2)
C2 C3 H3 120.1
C4 C3 H3 120.1
C5 C4 C3 120.3(2)
C5 C4 C8 120.2(2)
C3 C4 C8 119.3(2)
C4 C5 C6 119.6(2)
C4 C5 H5 120.2
C6 C5 H5 120.2
C5 C6 C1 121.5(2)
C5 C6 H6 119.3
C1 C6 H6 119.3
O1 C7 O2 122.8(2)
O1 C7 C1 125.2(2)
O2 C7 C1 112.0(2)
F1 C8 F3 106.1(2)
F1 C8 F2 107.8(2)
F3 C8 F2 106.0(2)
F1 C8 C4 112.9(2)
F3 C8 C4 112.8(2)
F2 C8 C4 110.8(2)
S1 C9 H9A 109.5
S1 C9 H9B 109.5
H9A C9 H9B 109.5
S1 C9 H9C 109.5
H9A C9 H9C 109.5
H9B C9 H9C 109.5
C7 O2 H2 107(3)
O3 S1 O4 116.25(11)
O3 S1 C9 112.01(13)
O4 S1 C9 107.14(13)
O3 S1 C2 108.76(11)
O4 S1 C2 106.40(11)
C9 S1 C2 105.64(12)

loop_
_geom_bond_atom_site_label_1
_geom_bond_atom_site_label_2
_geom_bond_distance
C1 C6 1.392(3)
C1 C2 1.410(3)
C1 C7 1.502(3)
C2 C3 1.387(3)
C2 S1 1.796(2)
C3 C4 1.396(3)
C3 H3 0.9300
C4 C5 1.383(3)
C4 C8 1.498(3)
C5 C6 1.387(4)
C5 H5 0.9300
C6 H6 0.9300
C7 O1 1.194(3)
C7 O2 1.326(3)
C8 F1 1.322(3)
C8 F3 1.325(3)
C8 F2 1.326(3)
C9 S1 1.753(3)
C9 H9A 0.9600
C9 H9B 0.9600
C9 H9C 0.9600
O2 H2 0.816(10)
O3 S1 1.4325(18)
O4 S1 1.4484(18)

loop_
_geom_hbond_atom_site_label_D
_geom_hbond_atom_site_label_H
_geom_hbond_atom_site_label_A
_geom_hbond_site_symmetry_A
_geom_hbond_distance_DH
_geom_hbond_distance_HA
_geom_hbond_distance_DA
_geom_hbond_angle_DHA
O2 H2 O4 4_475 0.816(10) 1.920(13) 2.725(3) 169(4)
C9 H9B O3 1_655 0.96 2.35 3.208(3) 148.3

loop_
_cod_related_entry_id
_cod_related_entry_database
_cod_related_entry_code
1 ChemSpider 13436799
